data_4080244
loop_
_publ_author_name
'Tao, Xin'
'Gao, Wei'
'Huo, Hang'
'Mu, Ying'

_publ_section_title
;
 AchiralCs-Symmetric Half-Sandwich Scandium(III) Complexes with
 Imine--Cyclopentadienyl Ligands Catalyze Isotactic Polymerization of
 1-Hexene
;
_journal_issue 5
_journal_name_full Organometallics
_journal_page_first 1287
_journal_paper_doi 10.1021/om301026e
_journal_volume 32
_journal_year 2013
_chemical_formula_sum 'C36 H56 N Sc Si2'
_chemical_formula_weight 603.96
_chemical_name_systematic
; 
 ? 
;
_space_group_IT_number 2
_symmetry_cell_setting triclinic
_symmetry_space_group_name_Hall '-P 1'
_symmetry_space_group_name_H-M 'P -1'
_atom_sites_solution_hydrogens geom
_atom_sites_solution_primary direct
_atom_sites_solution_secondary difmap
_audit_creation_method SHELXL-97
_cell_angle_alpha 88.128(5)
_cell_angle_beta 86.320(5)
_cell_angle_gamma 81.461(6)
_cell_formula_units_Z 2
_cell_length_a 9.700(3)
_cell_length_b 11.464(4)
_cell_length_c 16.574(5)
_cell_measurement_reflns_used 3775
_cell_measurement_temperature 185(2)
_cell_measurement_theta_max 25.97
_cell_measurement_theta_min 2.39
_cell_volume 1818.4(10)
_computing_cell_refinement 'Bruker SMART'
_computing_data_collection 'Bruker SMART'
_computing_data_reduction 'Bruker SAINT'
_computing_molecular_graphics 'Bruker SHELXTL'
_computing_publication_material 'Bruker SHELXTL'
_computing_structure_refinement 'SHELXL-97 (Sheldrick, 1997)'
_computing_structure_solution 'SHELXS-97 (Sheldrick, 1990)'
_diffrn_ambient_temperature 185(2)
_diffrn_measured_fraction_theta_full 0.971
_diffrn_measured_fraction_theta_max 0.971
_diffrn_measurement_device_type 'CCD area detector'
_diffrn_measurement_method 'phi and omega scan'
_diffrn_radiation_monochromator graphite
_diffrn_radiation_source 'fine-focus sealed tube'
_diffrn_radiation_type MoK\a
_diffrn_radiation_wavelength 0.71073
_diffrn_reflns_av_R_equivalents 0.0154
_diffrn_reflns_av_sigmaI/netI 0.0345
_diffrn_reflns_limit_h_max 11
_diffrn_reflns_limit_h_min -11
_diffrn_reflns_limit_k_max 14
_diffrn_reflns_limit_k_min -11
_diffrn_reflns_limit_l_max 20
_diffrn_reflns_limit_l_min -18
_diffrn_reflns_number 9781
_diffrn_reflns_theta_full 26.00
_diffrn_reflns_theta_max 26.00
_diffrn_reflns_theta_min 1.80
_exptl_absorpt_coefficient_mu 0.291
_exptl_absorpt_correction_T_max 0.9576
_exptl_absorpt_correction_T_min 0.9360
_exptl_absorpt_correction_type multi-scan
_exptl_absorpt_process_details 'SADABS; Bruker, 2000'
_exptl_crystal_colour red
_exptl_crystal_density_diffrn 1.103
_exptl_crystal_density_method 'not measured'
_exptl_crystal_description block
_exptl_crystal_F_000 656
_exptl_crystal_size_max 0.23
_exptl_crystal_size_mid 0.21
_exptl_crystal_size_min 0.15
_refine_diff_density_max 0.325
_refine_diff_density_min -0.181
_refine_diff_density_rms 0.054
_refine_ls_extinction_method none
_refine_ls_goodness_of_fit_ref 1.037
_refine_ls_hydrogen_treatment constr
_refine_ls_matrix_type full
_refine_ls_number_parameters 375
_refine_ls_number_reflns 6934
_refine_ls_number_restraints 0
_refine_ls_restrained_S_all 1.037
_refine_ls_R_factor_all 0.0589
_refine_ls_R_factor_gt 0.0469
_refine_ls_shift/su_max 0.000
_refine_ls_shift/su_mean 0.000
_refine_ls_structure_factor_coef Fsqd
_refine_ls_weighting_details 'calc w=1/[\s^2^(Fo^2^)+(0.0675P)^2^+0.6145P] where P=(Fo^2^+2Fc^2^)/3'
_refine_ls_weighting_scheme calc
_refine_ls_wR_factor_gt 0.1176
_refine_ls_wR_factor_ref 0.1272
_reflns_number_gt 5700
_reflns_number_total 6934
_reflns_threshold_expression >2sigma(I)
_cod_data_source_file om301026e_si_001.cif
_cod_data_source_block complex_4
_cod_depositor_comments
;
The following automatic conversions were performed:

'_exptl_absorpt_correction_type' value 'Multi-scan' changed to
'multi-scan' according to
/home/saulius/struct/CIF-dictionaries/cif_core.dic dictionary named
'cif_core.dic' version 2.4.2 from 2011-04-26.

Automatic conversion script
Id: cif_fix_values 1891 2012-01-12 08:04:46Z andrius 
;
_cod_original_sg_symbol_H-M P-1
_cod_database_code 4080244

loop_
_symmetry_equiv_pos_as_xyz
'x, y, z'
'-x, -y, -z'

loop_
_atom_site_label
_atom_site_type_symbol
_atom_site_fract_x
_atom_site_fract_y
_atom_site_fract_z
_atom_site_U_iso_or_equiv
_atom_site_adp_type
_atom_site_occupancy
_atom_site_symmetry_multiplicity
_atom_site_calc_flag
_atom_site_refinement_flags
C1 C 0.1297(2) 0.88496(18) 0.11224(12) 0.0299(4) Uani 1 1 d .
C2 C 0.1449(2) 0.77860(19) 0.06853(12) 0.0338(5) Uani 1 1 d .
C3 C 0.2902(2) 0.7428(2) 0.05174(12) 0.0362(5) Uani 1 1 d .
C4 C 0.3633(2) 0.8295(2) 0.08124(12) 0.0352(5) Uani 1 1 d .
C5 C 0.2646(2) 0.91879(18) 0.11723(12) 0.0312(5) Uani 1 1 d .
C6 C 0.0290(3) 0.7193(2) 0.04081(14) 0.0457(6) Uani 1 1 d .
H6A H -0.0528 0.7350 0.0789 0.069 Uiso 1 1 calc R
H6B H 0.0598 0.6340 0.0385 0.069 Uiso 1 1 calc R
H6C H 0.0044 0.7500 -0.0131 0.069 Uiso 1 1 calc R
C7 C 0.3575(3) 0.6378(2) 0.00370(15) 0.0517(7) Uani 1 1 d .
H7A H 0.4058 0.6650 -0.0455 0.077 Uiso 1 1 calc R
H7B H 0.2855 0.5921 -0.0110 0.077 Uiso 1 1 calc R
H7C H 0.4248 0.5880 0.0364 0.077 Uiso 1 1 calc R
C8 C 0.5187(3) 0.8308(2) 0.06888(16) 0.0498(6) Uani 1 1 d .
H8A H 0.5383 0.8763 0.0195 0.075 Uiso 1 1 calc R
H8B H 0.5670 0.7497 0.0639 0.075 Uiso 1 1 calc R
H8C H 0.5518 0.8672 0.1153 0.075 Uiso 1 1 calc R
C9 C 0.2929(3) 1.0379(2) 0.14041(14) 0.0404(5) Uani 1 1 d .
H9A H 0.3909 1.0329 0.1532 0.061 Uiso 1 1 calc R
H9B H 0.2323 1.0646 0.1879 0.061 Uiso 1 1 calc R
H9C H 0.2740 1.0942 0.0953 0.061 Uiso 1 1 calc R
C10 C -0.0026(2) 0.95567(18) 0.14263(12) 0.0299(4) Uani 1 1 d .
C11 C -0.1083(2) 0.9886(2) 0.08934(13) 0.0379(5) Uani 1 1 d .
H11 H -0.0974 0.9576 0.0365 0.045 Uiso 1 1 calc R
C12 C -0.2291(2) 1.0653(2) 0.11134(14) 0.0424(6) Uani 1 1 d .
H12 H -0.2996 1.0852 0.0740 0.051 Uiso 1 1 calc R
C13 C -0.2462(2) 1.1122(2) 0.18722(15) 0.0429(6) Uani 1 1 d .
H13 H -0.3263 1.1676 0.2015 0.051 Uiso 1 1 calc R
C14 C -0.1458(2) 1.07829(19) 0.24284(14) 0.0376(5) Uani 1 1 d .
H14 H -0.1586 1.1102 0.2954 0.045 Uiso 1 1 calc R
C15 C -0.0257(2) 0.99759(17) 0.22274(12) 0.0301(4) Uani 1 1 d .
C16 C 0.0595(2) 0.96044(17) 0.29158(12) 0.0296(4) Uani 1 1 d .
H16 H 0.0393 1.0084 0.3377 0.036 Uiso 1 1 calc R
C17 C 0.2106(2) 0.85189(17) 0.37950(12) 0.0284(4) Uani 1 1 d .
C18 C 0.1297(2) 0.80375(17) 0.44204(12) 0.0295(4) Uani 1 1 d .
C19 C 0.1884(2) 0.78356(19) 0.51733(13) 0.0363(5) Uani 1 1 d .
H19 H 0.1359 0.7518 0.5609 0.044 Uiso 1 1 calc R
C20 C 0.3192(3) 0.8083(2) 0.52988(14) 0.0431(6) Uani 1 1 d .
H20 H 0.3568 0.7926 0.5813 0.052 Uiso 1 1 calc R
C21 C 0.3963(3) 0.8562(2) 0.46749(14) 0.0424(6) Uani 1 1 d .
H21 H 0.4865 0.8740 0.4769 0.051 Uiso 1 1 calc R
C22 C 0.3445(2) 0.87873(19) 0.39134(13) 0.0346(5) Uani 1 1 d .
C23 C -0.0164(2) 0.77454(19) 0.43292(13) 0.0340(5) Uani 1 1 d .
H23 H -0.0365 0.7830 0.3744 0.041 Uiso 1 1 calc R
C24 C -0.1251(3) 0.8610(2) 0.48072(17) 0.0528(7) Uani 1 1 d .
H24A H -0.1047 0.8562 0.5380 0.079 Uiso 1 1 calc R
H24B H -0.2185 0.8407 0.4749 0.079 Uiso 1 1 calc R
H24C H -0.1214 0.9415 0.4598 0.079 Uiso 1 1 calc R
C25 C -0.0281(3) 0.6477(2) 0.46107(15) 0.0445(6) Uani 1 1 d .
H25A H 0.0436 0.5932 0.4316 0.067 Uiso 1 1 calc R
H25B H -0.1208 0.6295 0.4505 0.067 Uiso 1 1 calc R
H25C H -0.0147 0.6392 0.5192 0.067 Uiso 1 1 calc R
C26 C 0.4255(2) 0.9410(2) 0.32569(14) 0.0392(5) Uani 1 1 d .
H26 H 0.3952 0.9198 0.2722 0.047 Uiso 1 1 calc R
C27 C 0.3869(3) 1.0751(2) 0.33412(16) 0.0518(7) Uani 1 1 d .
H27A H 0.2861 1.0974 0.3295 0.078 Uiso 1 1 calc R
H27B H 0.4374 1.1154 0.2912 0.078 Uiso 1 1 calc R
H27C H 0.4125 1.0980 0.3870 0.078 Uiso 1 1 calc R
C28 C 0.5842(3) 0.9050(3) 0.32586(18) 0.0585(7) Uani 1 1 d .
H28A H 0.6196 0.9404 0.3719 0.088 Uiso 1 1 calc R
H28B H 0.6283 0.9329 0.2754 0.088 Uiso 1 1 calc R
H28C H 0.6060 0.8189 0.3303 0.088 Uiso 1 1 calc R
C29 C 0.4537(2) 0.6422(2) 0.23410(14) 0.0400(5) Uani 1 1 d .
H29A H 0.4966 0.6076 0.1828 0.048 Uiso 1 1 calc R
H29B H 0.5070 0.7065 0.2454 0.048 Uiso 1 1 calc R
C30 C 0.6590(3) 0.5528(3) 0.36537(18) 0.0631(8) Uani 1 1 d .
H30A H 0.7333 0.5678 0.3252 0.095 Uiso 1 1 calc R
H30B H 0.6917 0.4828 0.3983 0.095 Uiso 1 1 calc R
H30C H 0.6346 0.6211 0.4002 0.095 Uiso 1 1 calc R
C31 C 0.3637(3) 0.5142(3) 0.39557(17) 0.0616(8) Uani 1 1 d .
H31A H 0.3410 0.5895 0.4234 0.092 Uiso 1 1 calc R
H31B H 0.3984 0.4520 0.4342 0.092 Uiso 1 1 calc R
H31C H 0.2797 0.4946 0.3726 0.092 Uiso 1 1 calc R
C32 C 0.5415(4) 0.3797(2) 0.26402(18) 0.0639(8) Uani 1 1 d .
H32A H 0.4569 0.3601 0.2417 0.096 Uiso 1 1 calc R
H32B H 0.5742 0.3195 0.3045 0.096 Uiso 1 1 calc R
H32C H 0.6143 0.3824 0.2205 0.096 Uiso 1 1 calc R
C33 C 0.0884(3) 0.6139(2) 0.23282(13) 0.0387(5) Uani 1 1 d .
H33A H 0.0895 0.6043 0.2924 0.046 Uiso 1 1 calc R
H33B H -0.0016 0.6638 0.2228 0.046 Uiso 1 1 calc R
C34 C -0.1081(3) 0.4710(3) 0.15084(18) 0.0685(9) Uani 1 1 d .
H34A H -0.1841 0.5124 0.1856 0.103 Uiso 1 1 calc R
H34B H -0.1255 0.3903 0.1429 0.103 Uiso 1 1 calc R
H34C H -0.1032 0.5127 0.0984 0.103 Uiso 1 1 calc R
C35 C 0.0578(4) 0.3594(3) 0.28806(19) 0.0768(10) Uani 1 1 d .
H35A H 0.1480 0.3487 0.3128 0.115 Uiso 1 1 calc R
H35B H 0.0394 0.2834 0.2691 0.115 Uiso 1 1 calc R
H35C H -0.0163 0.3902 0.3281 0.115 Uiso 1 1 calc R
C36 C 0.2025(4) 0.3982(3) 0.1250(2) 0.0696(9) Uani 1 1 d .
H36A H 0.1978 0.4442 0.0740 0.104 Uiso 1 1 calc R
H36B H 0.1887 0.3171 0.1151 0.104 Uiso 1 1 calc R
H36C H 0.2942 0.3979 0.1467 0.104 Uiso 1 1 calc R
N1 N 0.15755(18) 0.87238(14) 0.29874(9) 0.0269(4) Uani 1 1 d .
Sc1 Sc 0.24403(4) 0.73378(3) 0.20294(2) 0.02698(12) Uani 1 1 d .
Si1 Si 0.50144(7) 0.52718(6) 0.31254(4) 0.03947(17) Uani 1 1 d .
Si2 Si 0.06184(8) 0.46669(6) 0.20001(4) 0.04585(19) Uani 1 1 d .

loop_
_atom_site_aniso_label
_atom_site_aniso_U_11
_atom_site_aniso_U_22
_atom_site_aniso_U_33
_atom_site_aniso_U_23
_atom_site_aniso_U_13
_atom_site_aniso_U_12
C1 0.0388(12) 0.0309(11) 0.0190(9) 0.0030(8) -0.0041(8) -0.0014(9)
C2 0.0457(13) 0.0351(12) 0.0203(10) 0.0019(8) -0.0074(9) -0.0037(9)
C3 0.0484(13) 0.0366(12) 0.0208(10) 0.0019(9) -0.0005(9) 0.0020(10)
C4 0.0418(12) 0.0380(12) 0.0237(10) 0.0071(9) 0.0011(9) -0.0017(10)
C5 0.0403(12) 0.0321(11) 0.0202(10) 0.0057(8) 0.0000(8) -0.0041(9)
C6 0.0573(15) 0.0465(14) 0.0349(13) -0.0070(11) -0.0148(11) -0.0068(12)
C7 0.0653(17) 0.0494(15) 0.0356(13) -0.0096(11) 0.0040(12) 0.0059(13)
C8 0.0429(14) 0.0566(16) 0.0466(15) 0.0103(12) 0.0094(11) -0.0040(12)
C9 0.0531(14) 0.0348(12) 0.0345(12) 0.0070(10) -0.0007(10) -0.0127(10)
C10 0.0368(11) 0.0263(10) 0.0257(10) 0.0067(8) -0.0013(8) -0.0029(8)
C11 0.0425(13) 0.0428(13) 0.0264(11) 0.0076(9) -0.0022(9) -0.0018(10)
C12 0.0400(13) 0.0467(14) 0.0381(13) 0.0163(11) -0.0056(10) -0.0013(10)
C13 0.0397(13) 0.0362(13) 0.0482(14) 0.0071(11) 0.0040(10) 0.0050(10)
C14 0.0459(13) 0.0297(11) 0.0349(12) 0.0008(9) 0.0031(10) -0.0012(9)
C15 0.0366(11) 0.0241(10) 0.0288(11) 0.0039(8) -0.0016(8) -0.0037(8)
C16 0.0394(12) 0.0257(10) 0.0243(10) -0.0023(8) 0.0008(8) -0.0076(9)
C17 0.0407(12) 0.0235(10) 0.0216(10) -0.0011(8) -0.0056(8) -0.0053(8)
C18 0.0415(12) 0.0244(10) 0.0232(10) -0.0019(8) -0.0040(8) -0.0058(8)
C19 0.0503(14) 0.0362(12) 0.0234(10) 0.0015(9) -0.0024(9) -0.0097(10)
C20 0.0570(15) 0.0482(14) 0.0271(11) 0.0046(10) -0.0163(10) -0.0126(11)
C21 0.0428(13) 0.0519(15) 0.0366(12) 0.0016(11) -0.0136(10) -0.0157(11)
C22 0.0427(13) 0.0333(11) 0.0300(11) 0.0005(9) -0.0065(9) -0.0110(9)
C23 0.0401(12) 0.0392(12) 0.0244(10) 0.0017(9) -0.0041(9) -0.0113(10)
C24 0.0446(15) 0.0570(17) 0.0555(16) -0.0062(13) 0.0021(12) -0.0048(12)
C25 0.0551(15) 0.0439(14) 0.0384(13) 0.0032(11) -0.0005(11) -0.0218(11)
C26 0.0460(13) 0.0438(13) 0.0327(12) 0.0023(10) -0.0064(10) -0.0212(11)
C27 0.0758(19) 0.0442(14) 0.0415(14) -0.0012(11) -0.0057(13) -0.0283(13)
C28 0.0465(15) 0.073(2) 0.0604(18) 0.0118(15) -0.0066(13) -0.0251(14)
C29 0.0447(13) 0.0351(12) 0.0379(12) 0.0075(10) -0.0052(10) 0.0012(10)
C30 0.0629(18) 0.076(2) 0.0502(17) 0.0069(15) -0.0193(14) -0.0031(15)
C31 0.0657(18) 0.0673(19) 0.0451(16) 0.0141(14) 0.0056(13) 0.0047(15)
C32 0.094(2) 0.0398(15) 0.0545(17) -0.0013(13) -0.0011(16) -0.0001(14)
C33 0.0522(14) 0.0362(12) 0.0304(11) -0.0026(9) -0.0047(10) -0.0138(10)
C34 0.074(2) 0.088(2) 0.0530(17) -0.0197(16) 0.0002(15) -0.0408(18)
C35 0.130(3) 0.0473(17) 0.0599(19) 0.0049(14) -0.0069(19) -0.0353(19)
C36 0.083(2) 0.0496(17) 0.075(2) -0.0164(15) 0.0077(17) -0.0086(15)
N1 0.0363(9) 0.0253(9) 0.0207(8) 0.0012(6) -0.0045(7) -0.0092(7)
Sc1 0.0358(2) 0.0239(2) 0.0208(2) 0.00031(14) -0.00365(15) -0.00230(15)
Si1 0.0452(4) 0.0365(4) 0.0338(3) 0.0029(3) -0.0057(3) 0.0043(3)
Si2 0.0644(5) 0.0397(4) 0.0377(4) -0.0068(3) 0.0000(3) -0.0214(3)

loop_
_atom_type_symbol
_atom_type_description
_atom_type_scat_dispersion_real
_atom_type_scat_dispersion_imag
_atom_type_scat_source
C C 0.0033 0.0016 'International Tables Vol C Tables 4.2.6.8 and 6.1.1.4'
H H 0.0000 0.0000 'International Tables Vol C Tables 4.2.6.8 and 6.1.1.4'
N N 0.0061 0.0033 'International Tables Vol C Tables 4.2.6.8 and 6.1.1.4'
Si Si 0.0817 0.0704 'International Tables Vol C Tables 4.2.6.8 and 6.1.1.4'
Sc Sc 0.2519 0.3716 'International Tables Vol C Tables 4.2.6.8 and 6.1.1.4'

loop_
_geom_angle_atom_site_label_1
_geom_angle_atom_site_label_2
_geom_angle_atom_site_label_3
_geom_angle
C2 C1 C5 108.41(18)
C2 C1 C10 127.0(2)
C5 C1 C10 124.47(19)
C2 C1 Sc1 75.12(12)
C5 C1 Sc1 77.12(12)
C10 C1 Sc1 117.75(13)
C3 C2 C1 107.2(2)
C3 C2 C6 126.3(2)
C1 C2 C6 126.4(2)
C3 C2 Sc1 74.60(12)
C1 C2 Sc1 71.38(11)
C6 C2 Sc1 122.31(15)
C4 C3 C2 108.40(19)
C4 C3 C7 124.6(2)
C2 C3 C7 126.7(2)
C4 C3 Sc1 75.31(12)
C2 C3 Sc1 72.46(12)
C7 C3 Sc1 122.87(15)
C5 C4 C3 108.3(2)
C5 C4 C8 126.2(2)
C3 C4 C8 125.3(2)
C5 C4 Sc1 73.18(12)
C3 C4 Sc1 72.24(12)
C8 C4 Sc1 124.74(15)
C4 C5 C1 107.53(19)
C4 C5 C9 125.8(2)
C1 C5 C9 125.56(19)
C4 C5 Sc1 74.65(12)
C1 C5 Sc1 69.66(11)
C9 C5 Sc1 130.57(14)
C2 C6 H6A 109.5
C2 C6 H6B 109.5
H6A C6 H6B 109.5
C2 C6 H6C 109.5
H6A C6 H6C 109.5
H6B C6 H6C 109.5
C3 C7 H7A 109.5
C3 C7 H7B 109.5
H7A C7 H7B 109.5
C3 C7 H7C 109.5
H7A C7 H7C 109.5
H7B C7 H7C 109.5
C4 C8 H8A 109.5
C4 C8 H8B 109.5
H8A C8 H8B 109.5
C4 C8 H8C 109.5
H8A C8 H8C 109.5
H8B C8 H8C 109.5
C5 C9 H9A 109.5
C5 C9 H9B 109.5
H9A C9 H9B 109.5
C5 C9 H9C 109.5
H9A C9 H9C 109.5
H9B C9 H9C 109.5
C11 C10 C15 117.63(19)
C11 C10 C1 119.01(19)
C15 C10 C1 123.27(18)
C12 C11 C10 122.0(2)
C12 C11 H11 119.0
C10 C11 H11 119.0
C13 C12 C11 119.9(2)
C13 C12 H12 120.0
C11 C12 H12 120.0
C12 C13 C14 119.7(2)
C12 C13 H13 120.2
C14 C13 H13 120.2
C13 C14 C15 121.2(2)
C13 C14 H14 119.4
C15 C14 H14 119.4
C14 C15 C10 119.26(19)
C14 C15 C16 113.65(19)
C10 C15 C16 126.98(19)
N1 C16 C15 129.58(19)
N1 C16 H16 115.2
C15 C16 H16 115.2
C22 C17 C18 121.87(18)
C22 C17 N1 118.03(17)
C18 C17 N1 120.07(18)
C19 C18 C17 117.1(2)
C19 C18 C23 118.82(18)
C17 C18 C23 124.09(18)
C20 C19 C18 121.9(2)
C20 C19 H19 119.1
C18 C19 H19 119.1
C19 C20 C21 119.9(2)
C19 C20 H20 120.1
C21 C20 H20 120.1
C20 C21 C22 121.3(2)
C20 C21 H21 119.4
C22 C21 H21 119.4
C21 C22 C17 118.0(2)
C21 C22 C26 120.4(2)
C17 C22 C26 121.35(19)
C18 C23 C25 111.39(19)
C18 C23 C24 110.30(19)
C25 C23 C24 109.96(19)
C18 C23 H23 108.4
C25 C23 H23 108.4
C24 C23 H23 108.4
C23 C24 H24A 109.5
C23 C24 H24B 109.5
H24A C24 H24B 109.5
C23 C24 H24C 109.5
H24A C24 H24C 109.5
H24B C24 H24C 109.5
C23 C25 H25A 109.5
C23 C25 H25B 109.5
H25A C25 H25B 109.5
C23 C25 H25C 109.5
H25A C25 H25C 109.5
H25B C25 H25C 109.5
C22 C26 C28 113.6(2)
C22 C26 C27 109.3(2)
C28 C26 C27 110.5(2)
C22 C26 H26 107.7
C28 C26 H26 107.7
C27 C26 H26 107.7
C26 C27 H27A 109.5
C26 C27 H27B 109.5
H27A C27 H27B 109.5
C26 C27 H27C 109.5
H27A C27 H27C 109.5
H27B C27 H27C 109.5
C26 C28 H28A 109.5
C26 C28 H28B 109.5
H28A C28 H28B 109.5
C26 C28 H28C 109.5
H28A C28 H28C 109.5
H28B C28 H28C 109.5
Si1 C29 Sc1 129.86(12)
Si1 C29 H29A 104.8
Sc1 C29 H29A 104.8
Si1 C29 H29B 104.8
Sc1 C29 H29B 104.8
H29A C29 H29B 105.8
Si1 C30 H30A 109.5
Si1 C30 H30B 109.5
H30A C30 H30B 109.5
Si1 C30 H30C 109.5
H30A C30 H30C 109.5
H30B C30 H30C 109.5
Si1 C31 H31A 109.5
Si1 C31 H31B 109.5
H31A C31 H31B 109.5
Si1 C31 H31C 109.5
H31A C31 H31C 109.5
H31B C31 H31C 109.5
Si1 C32 H32A 109.5
Si1 C32 H32B 109.5
H32A C32 H32B 109.5
Si1 C32 H32C 109.5
H32A C32 H32C 109.5
H32B C32 H32C 109.5
Si2 C33 Sc1 135.42(13)
Si2 C33 H33A 103.3
Sc1 C33 H33A 103.3
Si2 C33 H33B 103.3
Sc1 C33 H33B 103.3
H33A C33 H33B 105.2
Si2 C34 H34A 109.5
Si2 C34 H34B 109.5
H34A C34 H34B 109.5
Si2 C34 H34C 109.5
H34A C34 H34C 109.5
H34B C34 H34C 109.5
Si2 C35 H35A 109.5
Si2 C35 H35B 109.5
H35A C35 H35B 109.5
Si2 C35 H35C 109.5
H35A C35 H35C 109.5
H35B C35 H35C 109.5
Si2 C36 H36A 109.5
Si2 C36 H36B 109.5
H36A C36 H36B 109.5
Si2 C36 H36C 109.5
H36A C36 H36C 109.5
H36B C36 H36C 109.5
C16 N1 C17 115.62(17)
C16 N1 Sc1 127.64(14)
C17 N1 Sc1 116.46(12)
C33 Sc1 C29 108.66(9)
C33 Sc1 N1 96.09(8)
C29 Sc1 N1 110.34(8)
C33 Sc1 C1 105.12(8)
C29 Sc1 C1 142.28(8)
N1 Sc1 C1 81.86(7)
C33 Sc1 C2 89.82(8)
C29 Sc1 C2 130.12(8)
N1 Sc1 C2 113.23(7)
C1 Sc1 C2 33.50(7)
C33 Sc1 C3 108.89(8)
C29 Sc1 C3 97.73(8)
N1 Sc1 C3 133.93(7)
C1 Sc1 C3 54.91(7)
C2 Sc1 C3 32.94(7)
C33 Sc1 C5 138.33(8)
C29 Sc1 C5 111.11(8)
N1 Sc1 C5 81.55(7)
C1 Sc1 C5 33.22(7)
C2 Sc1 C5 54.70(7)
C3 Sc1 C5 53.97(7)
C33 Sc1 C4 140.99(8)
C29 Sc1 C4 88.27(8)
N1 Sc1 C4 110.94(7)
C1 Sc1 C4 54.46(7)
C2 Sc1 C4 54.26(8)
C3 Sc1 C4 32.46(8)
C5 Sc1 C4 32.16(7)
C29 Si1 C32 109.24(13)
C29 Si1 C31 115.28(12)
C32 Si1 C31 106.84(15)
C29 Si1 C30 112.15(13)
C32 Si1 C30 108.05(15)
C31 Si1 C30 104.91(14)
C33 Si2 C34 112.16(14)
C33 Si2 C35 111.40(13)
C34 Si2 C35 106.48(16)
C33 Si2 C36 113.57(13)
C34 Si2 C36 106.29(15)
C35 Si2 C36 106.48(16)

loop_
_geom_bond_atom_site_label_1
_geom_bond_atom_site_label_2
_geom_bond_distance
C1 C2 1.423(3)
C1 C5 1.427(3)
C1 C10 1.481(3)
C1 Sc1 2.443(2)
C2 C3 1.421(3)
C2 C6 1.500(3)
C2 Sc1 2.491(2)
C3 C4 1.420(3)
C3 C7 1.507(3)
C3 Sc1 2.519(2)
C4 C5 1.412(3)
C4 C8 1.511(3)
C4 Sc1 2.558(2)
C5 C9 1.499(3)
C5 Sc1 2.539(2)
C6 H6A 0.9800
C6 H6B 0.9800
C6 H6C 0.9800
C7 H7A 0.9800
C7 H7B 0.9800
C7 H7C 0.9800
C8 H8A 0.9800
C8 H8B 0.9800
C8 H8C 0.9800
C9 H9A 0.9800
C9 H9B 0.9800
C9 H9C 0.9800
C10 C11 1.397(3)
C10 C15 1.420(3)
C11 C12 1.393(3)
C11 H11 0.9500
C12 C13 1.375(3)
C12 H12 0.9500
C13 C14 1.389(3)
C13 H13 0.9500
C14 C15 1.405(3)
C14 H14 0.9500
C15 C16 1.466(3)
C16 N1 1.288(3)
C16 H16 0.9500
C17 C22 1.405(3)
C17 C18 1.408(3)
C17 N1 1.464(2)
C18 C19 1.403(3)
C18 C23 1.521(3)
C19 C20 1.370(3)
C19 H19 0.9500
C20 C21 1.385(3)
C20 H20 0.9500
C21 C22 1.391(3)
C21 H21 0.9500
C22 C26 1.522(3)
C23 C25 1.530(3)
C23 C24 1.535(3)
C23 H23 1.0000
C24 H24A 0.9800
C24 H24B 0.9800
C24 H24C 0.9800
C25 H25A 0.9800
C25 H25B 0.9800
C25 H25C 0.9800
C26 C28 1.533(4)
C26 C27 1.536(3)
C26 H26 1.0000
C27 H27A 0.9800
C27 H27B 0.9800
C27 H27C 0.9800
C28 H28A 0.9800
C28 H28B 0.9800
C28 H28C 0.9800
C29 Si1 1.851(2)
C29 Sc1 2.229(2)
C29 H29A 0.9900
C29 H29B 0.9900
C30 Si1 1.874(3)
C30 H30A 0.9800
C30 H30B 0.9800
C30 H30C 0.9800
C31 Si1 1.873(3)
C31 H31A 0.9800
C31 H31B 0.9800
C31 H31C 0.9800
C32 Si1 1.873(3)
C32 H32A 0.9800
C32 H32B 0.9800
C32 H32C 0.9800
C33 Si2 1.848(2)
C33 Sc1 2.211(2)
C33 H33A 0.9900
C33 H33B 0.9900
C34 Si2 1.878(3)
C34 H34A 0.9800
C34 H34B 0.9800
C34 H34C 0.9800
C35 Si2 1.880(3)
C35 H35A 0.9800
C35 H35B 0.9800
C35 H35C 0.9800
C36 Si2 1.885(3)
C36 H36A 0.9800
C36 H36B 0.9800
C36 H36C 0.9800
N1 Sc1 2.3125(17)
